data_4031199
loop_
_publ_author_name
'Gunawardane, R.P.'
'Cradwick, M.E.'
'Dent Glasser, L.S.'

_publ_section_title
;
 Crystal structure of Na2 Ba Si2 O6
;
_journal_name_full
;
Journal of the Chemical Society. Dalton Transactions, Inorganic Chemistry 
(1972-)
;
_journal_page_first 2397
_journal_page_last 2400
_journal_volume 1973
_journal_year 1973
_chemical_formula_sum 'Ba Na2 O6 Si2'
_chemical_name_systematic 'Na2 Ba Si2 O6'
_space_group_IT_number 4
_symmetry_space_group_name_Hall 'P 2yb'
_symmetry_space_group_name_H-M 'P 1 21 1'
_cell_angle_alpha 90
_cell_angle_beta 91.42
_cell_angle_gamma 90
_cell_formula_units_Z 2
_cell_length_a 11.44
_cell_length_b 4.758
_cell_length_c 5.67
_cell_volume 308.532
_citation_journal_id_ASTM JCDTBI
_cod_data_source_file Gunawardane_JCDTBI_1973_796.cif
_cod_data_source_block Ba1Na2O6Si2
_cod_original_cell_volume 308.5319
_cod_original_formula_sum 'Ba1 Na2 O6 Si2'
_cod_database_code 4031199

loop_
_symmetry_equiv_pos_as_xyz
x,y,z
-x,y+1/2,-z

loop_
_atom_site_label
_atom_site_type_symbol
_atom_site_fract_x
_atom_site_fract_y
_atom_site_fract_z
_atom_site_occupancy
_atom_site_U_iso_or_equiv
Ba1 Ba+2 0.09715 0.25 0.2533 1 0.0
Na2 Na+1 0.3221 0.754 0.2887 1 0.0
O2 O-2 0.4736 0.26 0.774 1 0.0
Na1 Na+1 0.4869 0.247 0.1863 1 0.0
O1 O-2 0.3222 0.243 0.4 1 0.0
O3 O-2 0.1169 0.754 0.537 1 0.0
O5 O-2 0.2414 0.127 0.82 1 0.0
O6 O-2 0.3194 0.635 0.755 1 0.0
Si1 Si+4 0.3447 0.291 0.6778 1 0.0
Si2 Si+4 0.1933 0.799 0.7758 1 0.0
O4 O-2 0.1226 0.739 0.009 1 0.0
